data_2100886
loop_
_publ_author_name
'Ciunik, Z.'
'Jarosz, S.'

_publ_section_title
;
 Structure of precursors of higher-carbon sugars
;
_journal_issue 1
_journal_name_full 'Acta Crystallographica Section B'
_journal_page_first 101
_journal_page_last 107
_journal_paper_doi 10.1107/S0108768192005391
_journal_volume 49
_journal_year 1993
_chemical_formula_moiety 'C28 H36 O10'
_chemical_formula_sum 'C28 H36 O10'
_chemical_formula_weight 532.59
_space_group_crystal_system monoclinic
_space_group_IT_number 4
_space_group_name_Hall 'P 2yb'
_space_group_name_H-M_alt 'P 1 21 1'
_cell_angle_alpha 90
_cell_angle_beta 114.530(10)
_cell_angle_gamma 90
_cell_formula_units_Z 2
_cell_length_a 14.233(2)
_cell_length_b 9.2710(10)
_cell_length_c 11.804(2)
_cell_volume 1417.0(4)
_diffrn_radiation_type Cu
_diffrn_radiation_wavelength 1.5418
_exptl_absorpt_coefficient_mu 0.797
_exptl_crystal_density_diffrn 1.2480(10)
_exptl_crystal_F_000 568
_cod_data_source_file he1000.cif
_cod_data_source_block he1000a
_cod_database_code 2100886

loop_
_space_group_symop_id
_space_group_symop_operation_xyz
1 x,y,z
2 -x,y+1/2,-z

loop_
_atom_site_label
_atom_site_fract_x
_atom_site_fract_y
_atom_site_fract_z
_atom_site_U_iso_or_equiv
O(1) .4756(2) .5659(5) .2687(3) .0700(10)
O(2) .5398(2) .4244(5) .4381(3) .0630(10)
O(3) .7718(2) .3468(5) .3983(4) .0780(10)
O(4) .8530(3) .5453(5) .5042(4) .0780(10)
O(5) .6443(2) .6267 .3059(3) .0590(10)
O(6) .7755(3) .8688(5) .5479(4) .0810(10)
O(1') .9294(5) .9965(6) .0510(7) .090(2)
O(2') .8654(3) 1.2181(5) .0520(4) .1850(10)
O(3') .6514(2) 1.0760(5) .1091(4) .0730(10)
O(4') .8413(2) .9205(5) .1658(3) .0630(10)
C(1) .5705(3) .5158(6) .2733(4) .0580(10)
C(2) .6002(3) .3940(6) .3721(4) .0570(10)
C(3) .7121(4) .3935(6) .4622(5) .0680(10)
C(4) .7567(4) .5440(6) .5124(4) .0620(10)
C(5) .6876(3) .6631(6) .4352(4) .0550(10)
C(6) .7502(4) .8026(6) .4506(4) .0580(10)
C(7) .7780(3) .8477(6) .3496(4) .0570(10)
C(12) .4457(4) .4862(6) .3497(5) .0650(10)
C(13) .3689(4) .3702(7) .2803(5) .0700(10)
C(14) .4052(5) .5871(8) .4201(7) .097(2)
C(34) .8730(4) .4075(7) .4646(7) .086(2)
C(35) .9335(5) .3158(10) .5784(10) .146(3)
C(36) .9211(6) .4261(11) .3757(11) .134(3)
C(1') .8304(5) .9737(7) .0501(6) .0780(10)
C(2') .7807(4) 1.1220(7) .0316(5) .0710(10)
C(3') .7505(4) 1.1349(6) .1395(5) .0640(10)
C(4') .8289(3) 1.0379(6) .2374(4) .0580(10)
C(5') .7980(3) .9847(6) .3358(4) .0600(10)
C(12') .9427(5) 1.1460(8) .0340(7) .092(2)
C(13') 1.0482(5) 1.1981(15) .1317(9) .125(3)
C(14') .9336(8) 1.1701(11) -.0960(9) .127(3)
C(31') .5675(4) 1.1728(7) .0570(5) .0700(10)
C(32') .4751(4) 1.1094(6) .0690(4) .0650(10)
C(33') .4841(4) 1.0101(8) .1602(7) .089(2)
C(34') .3965(6) .9573(10) .1694(9) .117(3)
C(35') .2982(5) .9999(9) .0830(10) .112(3)
C(36') .2913(5) 1.1027(11) -.0049(7) .104(2)
C(37') .3756(4) 1.1566(9) -.0118(5) .085(2)
H(1) .5660 .4778 .1848 ?
H(2) .5875 .2899 .3271 ?
H(3) .7159 .3257 .5384 ?
H(4) .7635 .5625 .6058 ?
H(5) .6271 .6777 .4668 ?
H(7) .7822 .7680 .2851 ?
H(131) .3396 .3115 .3289 ?
H(132) .4020 .3057 .2394 ?
H(133) .3134 .4293 .2162 ?
H(141) .3306 .6076 .3702 ?
H(142) .4413 .6754 .4682 ?
H(143) .4134 .5043 .4789 ?
H(351) .9829 .3605 .6581 ?
H(352) .9724 .2548 .5408 ?
H(353) .8814 .2556 .5947 ?
H(361) .9955 .4526 .4222 ?
H(362) .8823 .5063 .3193 ?
H(363) .9148 .3356 .3265 ?
H(1') .7853 .8980 -.0213 ?
H(2') .7163 1.1418 -.0566 ?
H(3') .7491 1.2455 .1675 ?
H(4') .8987 1.0974 .2903 ?
H(5') .7916 1.0626 .4004 ?
H(135) 1.1207 1.1570 .1494 ?
H(136) 1.0177 1.1527 .1886 ?
H(137) 1.0551 1.3054 .1452 ?
H(145) .9869 1.1219 -.1173 ?
H(146) .9357 1.2769 -.1065 ?
H(147) .8634 1.1318 -.1494 ?
H(31') .5874 1.2745 .1059 ?
H(32') .5502 1.1900 -.0402 ?
H(33') .5596 .9733 .2242 ?
H(34') .4037 .8835 .2435 ?
H(35') .2294 .9533 .0853 ?
H(36') .2161 1.1399 -.0693 ?
H(37') .3675 1.2383 -.0805 ?

loop_
_geom_angle_atom_site_label_1
_geom_angle_atom_site_label_2
_geom_angle_atom_site_label_3
_geom_angle
C(3) O(3) C(34) 106.1(4)
C(4) O(4) C(34) 110.2(5)
C(1) O(5) C(5) 114.0(3)
C(1') O(1') C(12') 109.5(6)
C(2') O(2') C(12') 110.0(5)
C(3') O(3') C(31') 116.0(4)
C(1') O(4') C(4') 108.5(4)
O(1) C(1) O(5) 111.4(4)
O(1) C(1) C(2) 103.1(4)
O(5) C(1) C(2) 112.8(4)
O(2) C(2) C(1) 103.4(4)
O(2) C(2) C(3) 108.7(4)
C(1) C(2) C(3) 114.3(4)
O(3) C(3) C(2) 108.5(4)
O(3) C(3) C(4) 103.8(4)
C(2) C(3) C(4) 114.5(5)
O(4) C(4) C(3) 103.7(4)
O(4) C(4) C(5) 111.1(4)
C(3) C(4) C(5) 111.6(4)
O(5) C(5) C(4) 110.9(4)
O(5) C(5) C(6) 107.3(4)
C(4) C(5) C(6) 110.1(4)
O(6) C(6) C(5) 117.7(5)
O(6) C(6) C(7) 123.4(5)
C(5) C(6) C(7) 118.9(4)
C(1) O(1) C(12) 110.9(4)
C(2) O(2) C(12) 106.2(4)
C(6) C(7) C(5') 121.2(5)
O(1) C(12) O(2) 104.5(4)
O(1) C(12) C(13) 111.1(5)
O(1) C(12) C(14) 109.9(5)
O(2) C(12) C(13) 111.0(5)
O(2) C(12) C(14) 107.5(5)
C(13) C(12) C(14) 112.5(5)
O(3) C(34) O(4) 103.7(5)
O(3) C(34) C(35) 109.5(6)
O(3) C(34) C(36) 108.2(6)
O(4) C(34) C(35) 109.1(6)
O(4) C(34) C(36) 109.9(6)
C(35) C(34) C(36) 115.6(7)
O(1') C(1') O(4') 109.7(6)
O(1') C(1') C(2') 105.5(6)
O(4') C(1') C(2') 108.4(5)
O(2') C(2') C(1') 103.2(5)
O(2') C(2') C(3') 108.8(5)
C(1') C(2') C(3') 103.3(5)
O(3') C(3') C(2') 111.1(5)
O(3') C(3') C(4') 107.7(4)
C(2') C(3') C(4') 102.6(4)
O(4') C(4') C(3') 103.4(4)
O(4') C(4') C(5') 111.0(4)
C(3') C(4') C(5') 115.3(4)
C(7) C(5') C(4') 124.2(5)
O(1') C(12') O(2') 106.8(6)
O(1') C(12') C(13') 110.2(7)
O(1') C(12') C(14') 109.2(7)
O(2') C(12') C(13') 108.9(7)
O(2') C(12') C(14') 110.5(7)
C(13') C(12') C(14') 111.2(7)
O(3') C(31') C(32') 109.0(5)
C(31') C(32') C(33') 122.2(5)
C(31') C(32') C(37') 119.3(5)
C(33') C(32') C(37') 118.5(6)
C(32') C(33') C(34') 120.1(7)
C(33') C(34') C(35') 120.1(8)
C(34') C(35') C(36') 118.6(8)
C(35') C(36') C(37') 121.3(8)
C(32') C(37') C(36') 121.3(7)

loop_
_geom_bond_atom_site_label_1
_geom_bond_atom_site_label_2
_geom_bond_distance
O(1) C(1) 1.408(6)
O(1) C(12) 1.407(8)
O(2) C(2) 1.408(7)
O(2) C(12) 1.432(6)
O(3) C(3) 1.418(8)
O(3) C(34) 1.438(6)
O(4) C(4) 1.414(8)
O(4) C(34) 1.429(9)
O(5) C(1) 1.405(5)
O(5) C(5) 1.429(6)
O(6) C(6) 1.217(7)
O(1') C(1') 1.421(11)
O(1') C(12') 1.424(10)
O(2') C(2') 1.437(8)
O(2') C(12') 1.377(10)
O(3') C(3') 1.413(7)
O(3') C(31') 1.414(7)
O(4') C(1') 1.399(8)
O(4') C(4') 1.433(7)
C(1) C(2) 1.551(7)
C(2) C(3) 1.504(6)
C(3) C(4) 1.546(8)
C(4) C(5) 1.508(7)
C(5) C(6) 1.538(8)
C(6) C(7) 1.464(8)
C(7) C(5') 1.326(8)
C(12) C(13) 1.510(8)
C(12) C(14) 1.515(11)
C(34) C(35) 1.519(11)
C(34) C(36) 1.482(16)
C(1') C(2') 1.520(9)
C(2') C(3') 1.509(10)
C(3') C(4') 1.523(7)
C(4') C(5') 1.487(8)
C(12') C(13') 1.543(10)
C(12') C(14') 1.502(14)
C(31') C(32') 1.500(9)
C(32') C(33') 1.381(10)
C(32') C(37') 1.409(7)
C(33') C(34') 1.385(12)
C(34') C(35') 1.403(10)
C(35') C(36') 1.382(14)
C(36') C(37') 1.333(11)
